data_2206639
loop_
_publ_author_name
'Lutz, Martin'
'Spek, Anthony L.'
'Bruijnincx, Pieter C. A.'
'Klein Gebbink, Robertus J. M.'
'van Koten, Gerard'

_publ_section_title
;
 Dichloro(di-2-pyridylamine)zinc(II): a redetermination at 110 K
;
_journal_coeditor_code BT6716
_journal_issue 9
_journal_name_full 'Acta Crystallographica Section E'
_journal_page_first m1813
_journal_page_last m1815
_journal_paper_doi 10.1107/S1600536805025973
_journal_volume 61
_journal_year 2005
_chemical_formula_iupac '[Zn Cl2 (C10 H9 N3)]'
_chemical_formula_moiety 'C10 H9 Cl2 N3 Zn'
_chemical_formula_sum 'C10 H9 Cl2 N3 Zn'
_chemical_formula_weight 307.47
_chemical_name_systematic
;
Dichloro[bis(2-pyridyl)amine]zinc(II)
;
_space_group_IT_number 2
_symmetry_cell_setting triclinic
_symmetry_space_group_name_Hall '-P 1'
_symmetry_space_group_name_H-M 'P -1'
_atom_sites_solution_hydrogens difmap
_atom_sites_solution_primary direct
_atom_sites_solution_secondary difmap
_audit_creation_method SHELXL97
_cell_angle_alpha 74.888(2)
_cell_angle_beta 89.8970(10)
_cell_angle_gamma 85.2380(10)
_cell_formula_units_Z 2
_cell_length_a 7.34630(18)
_cell_length_b 8.58832(18)
_cell_length_c 9.4140(2)
_cell_measurement_reflns_used 16716
_cell_measurement_temperature 110(2)
_cell_measurement_theta_max 34.98
_cell_measurement_theta_min 2.24
_cell_volume 571.31(2)
_computing_cell_refinement 'PEAKREF (Schreurs, 2005)'
_computing_data_collection 'COLLECT (Nonius, 1999)'
_computing_data_reduction 'EvalCCD (Duisenberg et al. 2003)'
_computing_molecular_graphics 'PLATON (Spek, 2003)'
_computing_publication_material PLATON
_computing_structure_refinement 'SHELXL97 (Sheldrick, 1997)'
_computing_structure_solution 'coordinates adapted from literature (Ho et al., 1999)'
_diffrn_ambient_temperature 110(2)
_diffrn_measured_fraction_theta_full 0.993
_diffrn_measured_fraction_theta_max 0.993
_diffrn_measurement_device_type 'Nonius KappaCCD'
_diffrn_measurement_method '\f and \w'
_diffrn_radiation_monochromator graphite
_diffrn_radiation_source 'rotating anode'
_diffrn_radiation_type MoK\a
_diffrn_radiation_wavelength 0.71073
_diffrn_reflns_av_R_equivalents 0.0270
_diffrn_reflns_av_sigmaI/netI 0.0188
_diffrn_reflns_limit_h_max 11
_diffrn_reflns_limit_h_min -11
_diffrn_reflns_limit_k_max 13
_diffrn_reflns_limit_k_min -13
_diffrn_reflns_limit_l_max 15
_diffrn_reflns_limit_l_min -15
_diffrn_reflns_number 26436
_diffrn_reflns_theta_full 35.00
_diffrn_reflns_theta_max 35.00
_diffrn_reflns_theta_min 2.24
_exptl_absorpt_coefficient_mu 2.589
_exptl_absorpt_correction_T_max 0.81
_exptl_absorpt_correction_T_min 0.51
_exptl_absorpt_correction_type multi-scan
_exptl_absorpt_process_details '(SADABS; Sheldrick, 2002)'
_exptl_crystal_colour colourless
_exptl_crystal_density_diffrn 1.787
_exptl_crystal_density_method 'not measured'
_exptl_crystal_description plate
_exptl_crystal_F_000 308
_exptl_crystal_size_max 0.27
_exptl_crystal_size_mid 0.24
_exptl_crystal_size_min 0.08
_refine_diff_density_max 0.563
_refine_diff_density_min -0.386
_refine_ls_extinction_method none
_refine_ls_goodness_of_fit_ref 1.063
_refine_ls_hydrogen_treatment refall
_refine_ls_matrix_type full
_refine_ls_number_parameters 181
_refine_ls_number_reflns 4993
_refine_ls_number_restraints 0
_refine_ls_restrained_S_all 1.063
_refine_ls_R_factor_all 0.0245
_refine_ls_R_factor_gt 0.0196
_refine_ls_shift/su_max 0.002
_refine_ls_shift/su_mean 0.000
_refine_ls_structure_factor_coef Fsqd
_refine_ls_weighting_details 'calc w = 1/[\s^2^(Fo^2^)+(0.0187P)^2^+0.2075P] where P=(Fo^2^+2Fc^2^)/3'
_refine_ls_weighting_scheme calc
_refine_ls_wR_factor_gt 0.0453
_refine_ls_wR_factor_ref 0.0470
_reflns_number_gt 4516
_reflns_number_total 4993
_reflns_threshold_expression I>2\s(I)
_cod_data_source_file bt6716.cif
_cod_data_source_block I
_cod_database_code 2206639
_cod_database_fobs_code 2206639

loop_
_symmetry_equiv_pos_as_xyz
'x, y, z'
'-x, -y, -z'

loop_
_atom_site_label
_atom_site_fract_x
_atom_site_fract_y
_atom_site_fract_z
_atom_site_U_iso_or_equiv
_atom_site_adp_type
_atom_site_calc_flag
_atom_site_occupancy
_atom_site_type_symbol
Zn1 0.750927(15) 0.690938(12) 0.659145(12) 0.01261(3) Uani d 1 Zn
Cl1 0.97583(3) 0.78443(3) 0.75906(3) 0.01828(5) Uani d 1 Cl
Cl2 0.47649(3) 0.81546(3) 0.68697(3) 0.01620(4) Uani d 1 Cl
N1 0.79367(10) 0.68604(9) 0.44825(9) 0.01283(13) Uani d 1 N
N2 0.71091(11) 0.41602(9) 0.48485(9) 0.01391(13) Uani d 1 N
N3 0.72839(11) 0.44917(9) 0.72756(9) 0.01360(13) Uani d 1 N
C1 0.84467(13) 0.82344(11) 0.35311(11) 0.01538(15) Uani d 1 C
C2 0.86001(14) 0.84104(11) 0.20429(11) 0.01722(16) Uani d 1 C
C3 0.81835(14) 0.71237(12) 0.14800(11) 0.01788(16) Uani d 1 C
C4 0.76673(13) 0.57198(11) 0.24245(10) 0.01546(15) Uani d 1 C
C5 0.75841(12) 0.56108(10) 0.39393(10) 0.01201(14) Uani d 1 C
C6 0.70234(12) 0.35607(10) 0.63589(10) 0.01186(14) Uani d 1 C
C7 0.66333(13) 0.19322(11) 0.68923(11) 0.01460(15) Uani d 1 C
C8 0.65190(14) 0.12838(11) 0.83854(11) 0.01684(16) Uani d 1 C
C9 0.68110(14) 0.22410(12) 0.93494(11) 0.01793(17) Uani d 1 C
C10 0.71892(14) 0.38164(12) 0.87479(11) 0.01716(16) Uani d 1 C
H2N 0.682(2) 0.353(2) 0.4378(18) 0.030(4) Uiso d 1 H
H1 0.869(2) 0.9064(19) 0.3950(17) 0.026(4) Uiso d 1 H
H2 0.901(2) 0.9392(19) 0.1437(18) 0.028(4) Uiso d 1 H
H3 0.823(2) 0.7193(19) 0.0481(18) 0.026(4) Uiso d 1 H
H4 0.739(2) 0.4820(18) 0.2103(16) 0.020(3) Uiso d 1 H
H7 0.647(2) 0.1334(18) 0.6209(17) 0.020(3) Uiso d 1 H
H8 0.626(2) 0.0196(19) 0.8744(17) 0.025(4) Uiso d 1 H
H9 0.672(2) 0.1849(19) 1.0380(17) 0.025(4) Uiso d 1 H
H10 0.739(2) 0.4504(19) 0.9343(17) 0.026(4) Uiso d 1 H

loop_
_atom_site_aniso_label
_atom_site_aniso_U_11
_atom_site_aniso_U_22
_atom_site_aniso_U_33
_atom_site_aniso_U_12
_atom_site_aniso_U_13
_atom_site_aniso_U_23
Zn1 0.01514(5) 0.01102(5) 0.01325(5) -0.00396(3) 0.00103(3) -0.00510(3)
Cl1 0.01727(10) 0.01764(9) 0.02267(10) -0.00525(7) -0.00204(8) -0.00896(8)
Cl2 0.01556(9) 0.01609(9) 0.01980(10) -0.00314(7) 0.00247(7) -0.00920(7)
N1 0.0139(3) 0.0111(3) 0.0142(3) -0.0031(2) 0.0015(2) -0.0040(2)
N2 0.0204(4) 0.0104(3) 0.0120(3) -0.0050(2) 0.0008(3) -0.0038(2)
N3 0.0168(3) 0.0118(3) 0.0129(3) -0.0033(2) -0.0004(3) -0.0039(2)
C1 0.0169(4) 0.0115(3) 0.0176(4) -0.0039(3) 0.0020(3) -0.0027(3)
C2 0.0183(4) 0.0142(4) 0.0173(4) -0.0029(3) 0.0032(3) -0.0004(3)
C3 0.0216(4) 0.0174(4) 0.0139(4) -0.0017(3) 0.0029(3) -0.0029(3)
C4 0.0197(4) 0.0141(4) 0.0132(4) -0.0019(3) 0.0021(3) -0.0046(3)
C5 0.0123(3) 0.0106(3) 0.0132(3) -0.0015(3) 0.0011(3) -0.0030(3)
C6 0.0123(3) 0.0103(3) 0.0131(3) -0.0020(3) -0.0002(3) -0.0028(3)
C7 0.0172(4) 0.0107(3) 0.0162(4) -0.0035(3) -0.0001(3) -0.0033(3)
C8 0.0193(4) 0.0123(4) 0.0176(4) -0.0035(3) 0.0008(3) -0.0010(3)
C9 0.0222(4) 0.0162(4) 0.0142(4) -0.0028(3) 0.0006(3) -0.0015(3)
C10 0.0235(4) 0.0157(4) 0.0131(4) -0.0038(3) -0.0004(3) -0.0045(3)

loop_
_atom_type_symbol
_atom_type_description
_atom_type_scat_dispersion_real
_atom_type_scat_dispersion_imag
_atom_type_scat_source
C C 0.0033 0.0016 'International Tables Vol C Tables 4.2.6.8 and 6.1.1.4'
H H 0.0000 0.0000 'International Tables Vol C Tables 4.2.6.8 and 6.1.1.4'
Cl Cl 0.1484 0.1585 'International Tables Vol C Tables 4.2.6.8 and 6.1.1.4'
N N 0.0061 0.0033 'International Tables Vol C Tables 4.2.6.8 and 6.1.1.4'
Zn Zn 0.2839 1.4301 'International Tables Vol C Tables 4.2.6.8 and 6.1.1.4'

loop_
_geom_angle_atom_site_label_1
_geom_angle_atom_site_label_2
_geom_angle_atom_site_label_3
_geom_angle
_geom_angle_publ_flag
N1 Zn1 N3 93.19(3) yes
N1 Zn1 Cl1 113.77(2) yes
N3 Zn1 Cl1 116.57(2) yes
N1 Zn1 Cl2 112.13(2) yes
N3 Zn1 Cl2 107.20(2) yes
Cl1 Zn1 Cl2 112.465(10) yes
C5 N1 C1 118.34(8) ?
C5 N1 Zn1 123.81(6) ?
C1 N1 Zn1 117.54(6) ?
C6 N2 C5 133.67(8) yes
C6 N2 H2N 114.1(12) yes
C5 N2 H2N 112.2(11) yes
C6 N3 C10 118.21(8) ?
C6 N3 Zn1 123.71(6) ?
C10 N3 Zn1 117.66(6) ?
N1 C1 C2 123.12(9) ?
N1 C1 H1 115.7(10) ?
C2 C1 H1 121.2(10) ?
C1 C2 C3 118.24(8) ?
C1 C2 H2 119.1(10) ?
C3 C2 H2 122.6(10) ?
C4 C3 C2 119.58(9) ?
C4 C3 H3 118.8(10) ?
C2 C3 H3 121.6(10) ?
C3 C4 C5 119.05(9) ?
C3 C4 H4 122.8(9) ?
C5 C4 H4 118.1(9) ?
N1 C5 N2 121.46(8) ?
N1 C5 C4 121.62(8) ?
N2 C5 C4 116.92(8) ?
N3 C6 N2 121.51(8) ?
N3 C6 C7 121.52(8) ?
N2 C6 C7 116.97(8) ?
C8 C7 C6 119.16(8) ?
C8 C7 H7 122.7(9) ?
C6 C7 H7 118.2(9) ?
C7 C8 C9 119.66(8) ?
C7 C8 H8 119.3(10) ?
C9 C8 H8 121.1(10) ?
C10 C9 C8 117.84(9) ?
C10 C9 H9 119.8(10) ?
C8 C9 H9 122.3(10) ?
N3 C10 C9 123.60(9) ?
N3 C10 H10 115.3(10) ?
C9 C10 H10 121.1(10) ?

loop_
_geom_bond_atom_site_label_1
_geom_bond_atom_site_label_2
_geom_bond_distance
_geom_bond_publ_flag
Zn1 N1 2.0202(8) yes
Zn1 N3 2.0280(8) yes
Zn1 Cl1 2.2088(2) yes
Zn1 Cl2 2.2502(3) yes
N1 C5 1.3465(11) ?
N1 C1 1.3624(11) ?
N2 C6 1.3835(12) yes
N2 C5 1.3862(11) yes
N2 H2N 0.827(17) ?
N3 C6 1.3441(11) ?
N3 C10 1.3599(12) ?
C1 C2 1.3749(14) ?
C1 H1 0.928(16) ?
C2 C3 1.3991(14) ?
C2 H2 0.957(16) ?
C3 C4 1.3798(13) ?
C3 H3 0.928(16) ?
C4 C5 1.4062(13) ?
C4 H4 0.938(15) ?
C6 C7 1.4107(12) ?
C7 C8 1.3756(13) ?
C7 H7 0.935(15) ?
C8 C9 1.4016(14) ?
C8 H8 0.943(15) ?
C9 C10 1.3751(13) ?
C9 H9 0.945(16) ?
C10 H10 0.934(16) ?

loop_
_geom_hbond_atom_site_label_D
_geom_hbond_atom_site_label_H
_geom_hbond_atom_site_label_A
_geom_hbond_site_symmetry_A
_geom_hbond_distance_DH
_geom_hbond_distance_HA
_geom_hbond_distance_DA
_geom_hbond_angle_DHA
N2 H2N Cl2 2_666 0.827(17) 2.447(17) 3.2563(8) 166.4(15)
C9 H9 Cl2 2_667 0.945(16) 2.807(16) 3.6803(10) 154.1(12)

loop_
_geom_torsion_atom_site_label_1
_geom_torsion_atom_site_label_2
_geom_torsion_atom_site_label_3
_geom_torsion_atom_site_label_4
_geom_torsion
_geom_torsion_publ_flag
N3 Zn1 N1 C5 15.55(8) yes
Cl1 Zn1 N1 C5 136.49(7) ?
Cl2 Zn1 N1 C5 -94.47(7) ?
N3 Zn1 N1 C1 -170.87(7) ?
Cl1 Zn1 N1 C1 -49.93(7) ?
Cl2 Zn1 N1 C1 79.10(7) ?
N1 Zn1 N3 C6 -15.39(8) yes
Cl1 Zn1 N3 C6 -134.02(7) ?
Cl2 Zn1 N3 C6 98.96(7) ?
N1 Zn1 N3 C10 172.17(7) ?
Cl1 Zn1 N3 C10 53.53(8) ?
Cl2 Zn1 N3 C10 -73.49(7) ?
C5 N1 C1 C2 0.68(14) ?
Zn1 N1 C1 C2 -173.26(8) ?
N1 C1 C2 C3 1.03(15) ?
C1 C2 C3 C4 -1.11(15) ?
C2 C3 C4 C5 -0.44(15) ?
C1 N1 C5 N2 178.14(8) ?
Zn1 N1 C5 N2 -8.33(12) yes
C1 N1 C5 C4 -2.33(13) ?
Zn1 N1 C5 C4 171.20(7) ?
C6 N2 C5 N1 -6.30(16) yes
C6 N2 C5 C4 174.15(10) ?
C3 C4 C5 N1 2.23(14) ?
C3 C4 C5 N2 -178.22(9) ?
C10 N3 C6 N2 -179.63(9) ?
Zn1 N3 C6 N2 7.96(12) yes
C10 N3 C6 C7 0.97(13) ?
Zn1 N3 C6 C7 -171.44(7) ?
C5 N2 C6 N3 6.47(16) yes
C5 N2 C6 C7 -174.10(9) ?
N3 C6 C7 C8 -0.06(14) ?
N2 C6 C7 C8 -179.49(9) ?
C6 C7 C8 C9 -0.72(14) ?
C7 C8 C9 C10 0.57(15) ?
C6 N3 C10 C9 -1.14(15) ?
Zn1 N3 C10 C9 171.73(8) ?
C8 C9 C10 N3 0.38(16) ?
